data_4133834
loop_
_publ_author_name
'Shi, Chao'
'Ye, Le'
'Gong, Zhi-Xin'
'Ma, Jia-Jun'
'Wang, Qin-Wen'
'Jiang, Jia-Ying'
'Hua, Miao-Miao'
'Wang, Chang-Feng'
'Yu, Hui'
'Zhang, Yi'
'Ye, Heng-Yun'

_publ_section_title
;
 Two-Dimensional Organic-Inorganic Hybrid Rare-Earth Double Perovskite
 Ferroelectrics.
;
_journal_name_full 'Journal of the American Chemical Society'
_journal_paper_doi 10.1021/jacs.9b11697
_journal_year 2019
_chemical_formula_sum 'C28 H52 Eu N12 O28 Rb'
_chemical_formula_weight 1242.24
_space_group_crystal_system tetragonal
_space_group_IT_number 97
_space_group_name_Hall 'I 4 2'
_space_group_name_H-M_alt 'I 4 2 2'
_audit_creation_method SHELXL-2014/7
_cell_angle_alpha 90
_cell_angle_beta 90
_cell_angle_gamma 90
_cell_formula_units_Z 1
_cell_length_a 7.05300(10)
_cell_length_b 7.05300(10)
_cell_length_c 24.1610(15)
_cell_measurement_reflns_used 3957
_cell_measurement_temperature 358(2)
_cell_measurement_theta_max 30.4490
_cell_measurement_theta_min 2.9980
_cell_volume 1201.88(8)
_computing_structure_refinement 'SHELXL-2014/7 (Sheldrick, 2014)'
_diffrn_ambient_temperature 358(2)
_diffrn_measured_fraction_theta_full 0.997
_diffrn_measured_fraction_theta_max 0.922
_diffrn_measurement_device_type 'rigaky synergy'
_diffrn_radiation_type MoK\a
_diffrn_radiation_wavelength 0.71073
_diffrn_reflns_av_R_equivalents 0.0291
_diffrn_reflns_av_unetI/netI 0.0200
_diffrn_reflns_Laue_measured_fraction_full 0.997
_diffrn_reflns_Laue_measured_fraction_max 0.922
_diffrn_reflns_limit_h_max 10
_diffrn_reflns_limit_h_min -10
_diffrn_reflns_limit_k_max 8
_diffrn_reflns_limit_k_min -10
_diffrn_reflns_limit_l_max 30
_diffrn_reflns_limit_l_min -34
_diffrn_reflns_number 6314
_diffrn_reflns_point_group_measured_fraction_full 0.998
_diffrn_reflns_point_group_measured_fraction_max 0.900
_diffrn_reflns_theta_full 25.242
_diffrn_reflns_theta_max 31.559
_diffrn_reflns_theta_min 3.009
_exptl_absorpt_coefficient_mu 2.413
_exptl_absorpt_correction_T_max 1.00000
_exptl_absorpt_correction_T_min 0.76294
_exptl_absorpt_correction_type multi-scan
_exptl_crystal_colour colorless
_exptl_crystal_density_diffrn 1.716
_exptl_crystal_description block
_exptl_crystal_F_000 628
_exptl_crystal_size_max 0.17
_exptl_crystal_size_mid 0.13
_exptl_crystal_size_min 0.12
_refine_diff_density_max 0.425
_refine_diff_density_min -0.786
_refine_diff_density_rms 0.104
_refine_ls_abs_structure_details
;
 Flack x determined using 269 quotients [(I+)-(I-)]/[(I+)+(I-)]
 (Parsons, Flack and Wagner, Acta Cryst. B69 (2013) 249-259).
;
_refine_ls_abs_structure_Flack 0.51(2)
_refine_ls_extinction_method none
_refine_ls_goodness_of_fit_ref 1.198
_refine_ls_hydrogen_treatment undef
_refine_ls_matrix_type full
_refine_ls_number_parameters 67
_refine_ls_number_reflns 925
_refine_ls_number_restraints 19
_refine_ls_restrained_S_all 1.291
_refine_ls_R_factor_all 0.0479
_refine_ls_R_factor_gt 0.0422
_refine_ls_shift/su_max 0.000
_refine_ls_shift/su_mean 0.000
_refine_ls_structure_factor_coef Fsqd
_refine_ls_weighting_details 'w=1/[\s^2^(Fo^2^)+(0.0638P)^2^] where P=(Fo^2^+2Fc^2^)/3'
_refine_ls_weighting_scheme calc
_refine_ls_wR_factor_gt 0.0974
_refine_ls_wR_factor_ref 0.0995
_reflns_Friedel_coverage 0.544
_reflns_Friedel_fraction_full 1.000
_reflns_Friedel_fraction_max 0.862
_reflns_number_gt 828
_reflns_number_total 925
_reflns_threshold_expression 'I > 2\s(I)'
_cod_data_source_file ja9b11697_si_004.cif
_cod_data_source_block (R3HQ)4RbEu(NO3)8-T358K
_cod_database_code 4133834
_shelx_shelxl_version_number 2014/7
_shelx_space_group_comment
;
The symmetry employed for this shelxl refinement is uniquely defined
by the following loop, which should always be used as a source of
symmetry information in preference to the above space-group names.
They are only intended as comments.
;

loop_
_space_group_symop_operation_xyz
'x, y, z'
'-x, -y, z'
'-y, x, z'
'y, -x, z'
'-x, y, -z'
'x, -y, -z'
'y, x, -z'
'-y, -x, -z'
'x+1/2, y+1/2, z+1/2'
'-x+1/2, -y+1/2, z+1/2'
'-y+1/2, x+1/2, z+1/2'
'y+1/2, -x+1/2, z+1/2'
'-x+1/2, y+1/2, -z+1/2'
'x+1/2, -y+1/2, -z+1/2'
'y+1/2, x+1/2, -z+1/2'
'-y+1/2, -x+1/2, -z+1/2'

loop_
_atom_site_label
_atom_site_type_symbol
_atom_site_fract_x
_atom_site_fract_y
_atom_site_fract_z
_atom_site_U_iso_or_equiv
_atom_site_adp_type
_atom_site_occupancy
_atom_site_site_symmetry_order
_atom_site_calc_flag
_atom_site_refinement_flags_posn
_atom_site_refinement_flags_adp
_atom_site_refinement_flags_occupancy
Eu1 Eu -0.5000 0.5000 -0.5000 0.0533(3) Uani 0.500(0) 8 d S T P
Rb1 Rb -0.5000 0.5000 -0.5000 0.0533(3) Uani 0.500(0) 8 d S T P
N2 N -0.9135(10) 0.5000 -0.5000 0.110(3) Uani 1 2 d S T P
O1 O -0.522(6) 0.655(2) -0.4014(7) 0.154(9) Uani 0.5 1 d . . P
N1 N -0.5000 0.5000 -0.3749(6) 0.136(6) Uani 1 4 d S T P
O4 O -0.490(9) 0.169(3) -0.5424(8) 0.086(7) Uani 0.25 1 d . . P
O5 O -0.169(3) 0.348(3) -0.495(4) 0.076(9) Uani 0.25 1 d . . P
O2 O -0.5000 0.5000 -0.3262(8) 0.258(15) Uani 1 4 d S T P
C1 C -0.5000 0.5000 -0.0885(9) 0.188(13) Uani 1 4 d S TU P
C2 C -0.410(6) 0.654(7) -0.1234(17) 0.292(16) Uani 1 1 d . U .
C3 C -0.309(3) 0.445(5) -0.1817(9) 0.244(14) Uani 1 1 d . U .
C4 C -0.5000 0.5000 -0.213(3) 0.38(3) Uani 1 4 d S TU P

loop_
_atom_site_aniso_label
_atom_site_aniso_U_11
_atom_site_aniso_U_22
_atom_site_aniso_U_33
_atom_site_aniso_U_23
_atom_site_aniso_U_13
_atom_site_aniso_U_12
Eu1 0.0427(3) 0.0427(3) 0.0747(5) 0.000 0.000 0.000
Rb1 0.0427(3) 0.0427(3) 0.0747(5) 0.000 0.000 0.000
N2 0.044(3) 0.129(8) 0.156(8) -0.02(3) 0.000 0.000
O1 0.22(3) 0.096(8) 0.145(10) -0.003(8) -0.080(18) -0.030(17)
N1 0.160(10) 0.160(10) 0.087(8) 0.000 0.000 0.000
O4 0.095(18) 0.064(8) 0.098(10) -0.007(8) 0.03(2) 0.02(2)
O5 0.065(8) 0.070(8) 0.09(3) -0.011(18) -0.018(19) 0.010(6)
O2 0.33(2) 0.33(2) 0.119(13) 0.000 0.000 0.000
C1 0.23(2) 0.23(2) 0.096(12) 0.000 0.000 0.000
C2 0.16(2) 0.27(3) 0.44(3) -0.06(3) 0.00(3) -0.04(2)
C3 0.153(15) 0.30(3) 0.27(2) -0.11(2) -0.019(14) 0.10(2)
C4 0.38(4) 0.38(4) 0.37(5) 0.000 0.000 0.000

loop_
_atom_type_symbol
_atom_type_description
_atom_type_scat_dispersion_real
_atom_type_scat_dispersion_imag
_atom_type_scat_source
C C 0.0033 0.0016 'International Tables Vol C Tables 4.2.6.8 and 6.1.1.4'
H H 0.0000 0.0000 'International Tables Vol C Tables 4.2.6.8 and 6.1.1.4'
N N 0.0061 0.0033 'International Tables Vol C Tables 4.2.6.8 and 6.1.1.4'
O O 0.0106 0.0060 'International Tables Vol C Tables 4.2.6.8 and 6.1.1.4'
Rb Rb -0.9393 2.9676 'International Tables Vol C Tables 4.2.6.8 and 6.1.1.4'
Eu Eu -0.1578 3.6682 'International Tables Vol C Tables 4.2.6.8 and 6.1.1.4'

loop_
_geom_angle_atom_site_label_1
_geom_angle_atom_site_label_2
_geom_angle_atom_site_label_3
_geom_angle
_geom_angle_site_symmetry_1
_geom_angle_site_symmetry_3
O4 Eu1 O4 80.7(3) 8_554 6_564
O4 Eu1 O4 177(3) 8_554 4_455
O4 Eu1 O4 102(3) 6_564 4_455
O4 Eu1 O4 132.6(9) 8_554 7_464
O4 Eu1 O4 80.7(3) 6_564 7_464
O4 Eu1 O4 47.5(8) 4_455 7_464
O4 Eu1 O4 80.7(3) 8_554 5_454
O4 Eu1 O4 132.6(9) 6_564 5_454
O4 Eu1 O4 96(3) 4_455 5_454
O4 Eu1 O4 80.7(3) 7_464 5_454
O4 Eu1 O4 47.5(8) 8_554 3_565
O4 Eu1 O4 96(3) 6_564 3_565
O4 Eu1 O4 132.6(9) 4_455 3_565
O4 Eu1 O4 177(3) 7_464 3_565
O4 Eu1 O4 102(3) 5_454 3_565
O4 Eu1 O4 102(3) 8_554 2_465
O4 Eu1 O4 47.5(8) 6_564 2_465
O4 Eu1 O4 80.7(3) 4_455 2_465
O4 Eu1 O4 96(3) 7_464 2_465
O4 Eu1 O4 177(3) 5_454 2_465
O4 Eu1 O4 80.7(3) 3_565 2_465
O4 Eu1 O4 96(3) 8_554 .
O4 Eu1 O4 177(3) 6_564 .
O4 Eu1 O4 80.7(3) 4_455 .
O4 Eu1 O4 102(3) 7_464 .
O4 Eu1 O4 47.5(8) 5_454 .
O4 Eu1 O4 80.7(3) 3_565 .
O4 Eu1 O4 132.6(9) 2_465 .
O4 Eu1 O5 146.9(17) 8_554 5_454
O4 Eu1 O5 115.2(17) 6_564 5_454
O4 Eu1 O5 30.5(18) 4_455 5_454
O4 Eu1 O5 36.8(18) 7_464 5_454
O4 Eu1 O5 67.1(17) 5_454 5_454
O4 Eu1 O5 145.5(19) 3_565 5_454
O4 Eu1 O5 109.7(17) 2_465 5_454
O4 Eu1 O5 68.1(17) . 5_454
O4 Eu1 O5 36.8(18) 8_554 6_564
O4 Eu1 O5 67.1(17) 6_564 6_564
O4 Eu1 O5 145.5(19) 4_455 6_564
O4 Eu1 O5 146.9(17) 7_464 6_564
O4 Eu1 O5 115.2(17) 5_454 6_564
O4 Eu1 O5 30.5(18) 3_565 6_564
O4 Eu1 O5 68.1(17) 2_465 6_564
O4 Eu1 O5 109.7(17) . 6_564
O5 Eu1 O5 175(4) 5_454 6_564
O4 Eu1 O5 68.1(17) 8_554 3_565
O4 Eu1 O5 30.5(18) 6_564 3_565
O4 Eu1 O5 115.2(18) 4_455 3_565
O4 Eu1 O5 109.7(17) 7_464 3_565
O4 Eu1 O5 145.5(19) 5_454 3_565
O4 Eu1 O5 67.1(17) 3_565 3_565
O4 Eu1 O5 36.8(18) 2_465 3_565
O4 Eu1 O5 146.9(17) . 3_565
O5 Eu1 O5 139.3(9) 5_454 3_565
O5 Eu1 O5 41.0(9) 6_564 3_565
O4 Eu1 O5 109.7(17) 8_554 4_455
O4 Eu1 O5 145.5(19) 6_564 4_455
O4 Eu1 O5 67.1(17) 4_455 4_455
O4 Eu1 O5 68.1(17) 7_464 4_455
O4 Eu1 O5 30.5(18) 5_454 4_455
O4 Eu1 O5 115.2(18) 3_565 4_455
O4 Eu1 O5 146.9(17) 2_465 4_455
O4 Eu1 O5 36.8(18) . 4_455
O5 Eu1 O5 41.0(9) 5_454 4_455
O5 Eu1 O5 139.3(9) 6_564 4_455
O5 Eu1 O5 175(4) 3_565 4_455
O4 N2 O4 120.8(17) 7_464 4_455
O4 N2 O5 68(5) 7_464 2_465
O4 N2 O5 84(4) 4_455 2_465
O4 N2 O5 84(4) 7_464 5_454
O4 N2 O5 68(5) 4_455 5_454
O5 N2 O5 123.4(17) 2_465 5_454
O4 N2 N2 119.6(9) 7_464 2_365
O4 N2 N2 119.6(9) 4_455 2_365
O5 N2 N2 118.3(9) 2_465 2_365
O5 N2 N2 118.3(9) 5_454 2_365
O4 N2 Eu1 60.4(9) 7_464 .
O4 N2 Eu1 60.4(9) 4_455 .
O5 N2 Eu1 61.7(9) 2_465 .
O5 N2 Eu1 61.7(9) 5_454 .
N2 N2 Eu1 180.0 2_365 .
N1 O1 O1 52.3(4) . 3_565
N1 O1 O1 52.3(4) . 4_455
O1 O1 O1 90.001(8) 3_565 4_455
N1 O1 Eu1 95.3(11) . .
O1 O1 Eu1 72.7(2) 3_565 .
O1 O1 Eu1 72.7(2) 4_455 .
O2 N1 O1 120.1(10) . .
O2 N1 O1 120.1(10) . 3_565
O1 N1 O1 75.4(9) . 3_565
O2 N1 O1 120.1(10) . 2_465
O1 N1 O1 119.8(19) . 2_465
O1 N1 O1 75.4(9) 3_565 2_465
O2 N1 O1 120.1(10) . 4_455
O1 N1 O1 75.4(9) . 4_455
O1 N1 O1 119.8(19) 3_565 4_455
O1 N1 O1 75.4(9) 2_465 4_455
O2 N1 Eu1 180.0 . .
O1 N1 Eu1 59.9(10) . .
O1 N1 Eu1 59.9(10) 3_565 .
O1 N1 Eu1 59.9(10) 2_465 .
O1 N1 Eu1 59.9(10) 4_455 .
N2 O4 O5 57(3) 3_565 8_554
N2 O4 O5 49(2) 3_565 4_455
O5 O4 O5 92.8(17) 8_554 4_455
N2 O4 Eu1 95.8(10) 3_565 .
O5 O4 Eu1 75.7(15) 8_554 .
O5 O4 Eu1 72.4(12) 4_455 .
N2 O5 O4 54(2) 2_465 8_554
N2 O5 O4 47(2) 2_465 3_565
O4 O5 O4 87.2(17) 8_554 3_565
N2 O5 Eu1 93.5(11) 2_465 .
O4 O5 Eu1 73.8(12) 8_554 .
O4 O5 Eu1 70.8(13) 3_565 .
C2 C1 C2 72.0(16) 2_465 3_565
C2 C1 C2 72.0(16) 2_465 4_455
C2 C1 C2 112(3) 3_565 4_455
C2 C1 C2 112(3) 2_465 .
C2 C1 C2 72.0(16) 3_565 .
C2 C1 C2 72.0(16) 4_455 .
C3 C2 C1 126(3) 3_565 .
C3 C2 C2 83(2) 3_565 3_565
C1 C2 C2 54.0(8) . 3_565
C3 C2 C2 102(2) 3_565 4_455
C1 C2 C2 54.0(8) . 4_455
C2 C2 C2 90.000(7) 3_565 4_455
C3 C2 C3 63(2) 3_565 .
C1 C2 C3 91(3) . .
C2 C2 C3 98.3(17) 3_565 .
C2 C2 C3 42.0(18) 4_455 .
C2 C3 C4 111(4) 4_455 .
C2 C3 C3 76(3) 4_455 4_455
C4 C3 C3 51.5(13) . 4_455
C2 C3 C3 93.8(16) 4_455 3_565
C4 C3 C3 51.5(13) . 3_565
C3 C3 C3 90.000(3) 4_455 3_565
C2 C3 C2 55.1(19) 4_455 .
C4 C3 C2 82(3) . .
C3 C3 C2 92.6(11) 4_455 .
C3 C3 C2 40.9(15) 3_565 .
C3 C4 C3 123(6) 3_565 4_455
C3 C4 C3 77(3) 3_565 2_465
C3 C4 C3 77(3) 4_455 2_465
C3 C4 C3 77(3) 3_565 .
C3 C4 C3 77(3) 4_455 .
C3 C4 C3 123(6) 2_465 .

loop_
_geom_bond_atom_site_label_1
_geom_bond_atom_site_label_2
_geom_bond_distance
_geom_bond_site_symmetry_2
Eu1 O4 2.549(17) 8_554
Eu1 O4 2.549(17) 6_564
Eu1 O4 2.549(17) 4_455
Eu1 O4 2.549(17) 7_464
Eu1 O4 2.549(17) 5_454
Eu1 O4 2.549(17) 3_565
Eu1 O4 2.549(17) 2_465
Eu1 O4 2.549(17) .
Eu1 O5 2.572(17) 5_454
Eu1 O5 2.572(17) 6_564
Eu1 O5 2.572(17) 3_565
Eu1 O5 2.572(17) 4_455
N2 O4 1.182(19) 7_464
N2 O4 1.182(19) 4_455
N2 O5 1.22(2) 2_465
N2 O5 1.22(2) 5_454
N2 N2 1.220(14) 2_365
O1 N1 1.273(17) .
O1 O1 1.56(2) 3_565
O1 O1 1.56(2) 4_455
N1 O2 1.18(3) .
N1 O1 1.273(17) 3_565
N1 O1 1.273(17) 2_465
N1 O1 1.273(17) 4_455
O4 N2 1.182(19) 3_565
O4 O5 1.35(8) 8_554
O4 O5 1.62(8) 4_455
O5 N2 1.22(2) 2_465
O5 O4 1.35(8) 8_554
O5 O4 1.62(8) 3_565
C1 C2 1.52(4) 2_465
C1 C2 1.52(4) 3_565
C1 C2 1.52(4) 4_455
C1 C2 1.52(4) .
C2 C3 1.46(5) 3_565
C2 C2 1.78(5) 3_565
C2 C2 1.78(5) 4_455
C2 C3 2.16(6) .
C3 C2 1.46(5) 4_455
C3 C4 1.59(5) .
C3 C3 1.98(3) 4_455
C3 C3 1.98(3) 3_565
C4 C3 1.59(5) 3_565
C4 C3 1.59(5) 4_455
C4 C3 1.59(5) 2_465
